data_2209096
loop_
_publ_author_name
'Gzella, Andrzej'
'Kaczmarek, Micha\/l S.'
'Wo\'zniak, Zenon'

_publ_section_title
;
 1-(4-Chlorophenacyl)-2-methyl-4,5-dinitro-1<i>H</i>-imidazole
;
_journal_coeditor_code BT2068
_journal_issue 6
_journal_name_full 'Acta Crystallographica Section E'
_journal_page_first o2168
_journal_page_last o2170
_journal_paper_doi 10.1107/S1600536806016138
_journal_volume 62
_journal_year 2006
_chemical_formula_iupac 'C12 H9 Cl N4 O5'
_chemical_formula_moiety 'C12 H9 Cl N4 O5'
_chemical_formula_sum 'C12 H9 Cl N4 O5'
_chemical_formula_weight 324.68
_chemical_name_common
;
1-(4-chlorophenacyl)-2-methyl-4,5-dinitroimidazole
;
_chemical_name_systematic
;
1-(4-Chlorophenacyl)-2-methyl-4,5-dinitro-1H-imidazole
;
_space_group_IT_number 15
_symmetry_cell_setting monoclinic
_symmetry_space_group_name_Hall '-C 2yc'
_symmetry_space_group_name_H-M 'C 1 2/c 1'
_atom_sites_solution_hydrogens geom
_atom_sites_solution_primary direct
_atom_sites_solution_secondary difmap
_audit_creation_method SHELXL-97
_cell_angle_alpha 90.00
_cell_angle_beta 106.953(12)
_cell_angle_gamma 90.00
_cell_formula_units_Z 8
_cell_length_a 20.094(3)
_cell_length_b 9.4907(14)
_cell_length_c 15.0418(17)
_cell_measurement_reflns_used 44
_cell_measurement_temperature 293(2)
_cell_measurement_theta_max 30.3
_cell_measurement_theta_min 14.8
_cell_volume 2743.9(7)
_computing_cell_refinement 'KM-4 Software'
_computing_data_collection 'KM-4 Software (Kuma, 1996)'
_computing_data_reduction 'KM-4 Software'
_computing_molecular_graphics 'ORTEP-3 for Windows (Farrugia, 1997)'
_computing_publication_material 'WinGX (Farrugia, 1999)'
_computing_structure_refinement 'SHELXL97 (Sheldrick, 1997)'
_computing_structure_solution 'SHELXS97 (Sheldrick, 1997)'
_diffrn_ambient_temperature 293(2)
_diffrn_measured_fraction_theta_full 0.994
_diffrn_measured_fraction_theta_max 0.994
_diffrn_measurement_device_type 'Kuma KM-4'
_diffrn_measurement_method \w--2\q
_diffrn_radiation_monochromator graphite
_diffrn_radiation_source 'fine-focus sealed tube'
_diffrn_radiation_type CuK\a
_diffrn_radiation_wavelength 1.54178
_diffrn_reflns_av_R_equivalents 0.024
_diffrn_reflns_av_sigmaI/netI 0.025
_diffrn_reflns_limit_h_max 23
_diffrn_reflns_limit_h_min -23
_diffrn_reflns_limit_k_max 11
_diffrn_reflns_limit_k_min -11
_diffrn_reflns_limit_l_max 18
_diffrn_reflns_limit_l_min 0
_diffrn_reflns_number 5181
_diffrn_reflns_theta_full 70.14
_diffrn_reflns_theta_max 70.1
_diffrn_reflns_theta_min 4.6
_diffrn_standards_decay_% <2
_diffrn_standards_interval_count 100
_diffrn_standards_number 2
_exptl_absorpt_coefficient_mu 2.78
_exptl_absorpt_correction_T_max 0.459
_exptl_absorpt_correction_T_min 0.203
_exptl_absorpt_correction_type psi-scan
_exptl_absorpt_process_details '(North <i>et al.</i>,  1968)'
_exptl_crystal_colour Yellow
_exptl_crystal_density_diffrn 1.572
_exptl_crystal_density_method 'not measured'
_exptl_crystal_description Prism
_exptl_crystal_F_000 1328
_exptl_crystal_size_max 0.60
_exptl_crystal_size_mid 0.30
_exptl_crystal_size_min 0.28
_refine_diff_density_max 0.309
_refine_diff_density_min -0.208
_refine_ls_extinction_method none
_refine_ls_goodness_of_fit_ref 1.03
_refine_ls_hydrogen_treatment constr
_refine_ls_matrix_type full
_refine_ls_number_parameters 200
_refine_ls_number_reflns 2615
_refine_ls_number_restraints 0
_refine_ls_restrained_S_all 1.03
_refine_ls_R_factor_all 0.043
_refine_ls_R_factor_gt 0.038
_refine_ls_shift/su_max 0.001
_refine_ls_shift/su_mean 0.000
_refine_ls_structure_factor_coef Fsqd
_refine_ls_weighting_details 'calc w=1/[\s^2^(Fo^2^)+(0.0681P)^2^+0.8575P] where P=(Fo^2^+2Fc^2^)/3'
_refine_ls_weighting_scheme calc
_refine_ls_wR_factor_gt 0.113
_refine_ls_wR_factor_ref 0.117
_reflns_number_gt 2316
_reflns_number_total 2615
_reflns_threshold_expression I>2\s(I)
_cod_data_source_file bt2068.cif
_cod_data_source_block I
_cod_depositor_comments
;
The following automatic conversions were performed:
'_symmetry_cell_setting' value 'Monoclinic' changed to 'monoclinic'
according to '/home/saulius/struct/CIF-dictionaries/cif_core.dic'
dictionary named 'cif_core.dic' version 2.4.1 from 2010-06-29.

Automatic conversion script
Id: cif_fix_enum 1527 2010-12-29 10:47:43Z saulius 

The following automatic conversions were performed:

'_symmetry_cell_setting' value 'Monoclinic' changed to 'monoclinic'
according to /home/saulius/struct/CIF-dictionaries/cif_core.dic
dictionary named 'cif_core.dic' version 2.4.1 from 2010-06-29.

Automatic conversion script
Id: cif_fix_values 1715 2011-07-08 13:25:40Z adriana 
;
_cod_original_sg_symbol_H-M 'C 2/c'
_cod_database_code 2209096
_cod_database_fobs_code 2209096

loop_
_symmetry_equiv_pos_as_xyz
'x, y, z'
'-x, y, -z+1/2'
'x+1/2, y+1/2, z'
'-x+1/2, y+1/2, -z+1/2'
'-x, -y, -z'
'x, -y, z-1/2'
'-x+1/2, -y+1/2, -z'
'x+1/2, -y+1/2, z-1/2'

loop_
_atom_site_type_symbol
_atom_site_label
_atom_site_fract_x
_atom_site_fract_y
_atom_site_fract_z
_atom_site_U_iso_or_equiv
_atom_site_adp_type
_atom_site_calc_flag
_atom_site_refinement_flags
_atom_site_occupancy
Cl Cl 0.94374(3) 0.53587(7) 0.64330(3) 0.0931(2) Uani d . 1
N N1 0.64276(7) 0.44071(14) 0.14589(9) 0.0559(3) Uani d . 1
C C2 0.59627(9) 0.33533(18) 0.14111(12) 0.0603(4) Uani d . 1
N N3 0.55914(7) 0.30914(16) 0.05479(10) 0.0630(3) Uani d . 1
C C4 0.58307(8) 0.39949(18) 0.00294(11) 0.0577(4) Uani d . 1
C C5 0.63506(8) 0.48195(17) 0.05603(11) 0.0565(4) Uani d . 1
C C6 0.68749(8) 0.49844(18) 0.23221(11) 0.0599(4) Uani d . 1
H H6A 0.6655 0.4853 0.2811 0.072 Uiso calc R 1
H H6B 0.6930 0.5989 0.2247 0.072 Uiso calc R 1
C C7 0.75868(8) 0.42901(16) 0.26088(11) 0.0561(4) Uani d . 1
O O8 0.77411(7) 0.34448(14) 0.20995(9) 0.0741(4) Uani d . 1
C C9 0.80532(8) 0.46508(16) 0.35368(11) 0.0554(4) Uani d . 1
C C10 0.78442(9) 0.55381(18) 0.41450(12) 0.0605(4) Uani d . 1
H H10 0.7415 0.5986 0.3948 0.073 Uiso calc R 1
C C11 0.82703(9) 0.5755(2) 0.50357(12) 0.0660(4) Uani d . 1
H H11 0.8131 0.6343 0.5443 0.079 Uiso calc R 1
C C12 0.89069(10) 0.50852(19) 0.53119(12) 0.0661(4) Uani d . 1
C C13 0.91334(9) 0.4222(2) 0.47239(14) 0.0698(5) Uani d . 1
H H13 0.9567 0.3788 0.4923 0.084 Uiso calc R 1
C C14 0.87061(9) 0.40142(19) 0.38360(13) 0.0648(4) Uani d . 1
H H14 0.8855 0.3441 0.3430 0.078 Uiso calc R 1
C C15 0.58922(13) 0.2586(3) 0.22370(15) 0.0851(6) Uani d . 1
H H15A 0.5572 0.1819 0.2040 0.128 Uiso calc R 1
H H15B 0.5721 0.3217 0.2619 0.128 Uiso calc R 1
H H15C 0.6338 0.2226 0.2587 0.128 Uiso calc R 1
N N16 0.55417(8) 0.39464(18) -0.09698(10) 0.0701(4) Uani d . 1
O O17 0.49124(8) 0.3855(2) -0.12742(11) 0.1021(6) Uani d . 1
O O18 0.59485(9) 0.3921(2) -0.14309(10) 0.0983(5) Uani d . 1
N N19 0.67354(8) 0.59358(16) 0.03119(11) 0.0680(4) Uani d . 1
O O20 0.65071(10) 0.64037(17) -0.04737(12) 0.0972(5) Uani d . 1
O O21 0.72564(8) 0.63469(16) 0.08906(12) 0.0891(4) Uani d . 1

loop_
_atom_site_aniso_label
_atom_site_aniso_U_11
_atom_site_aniso_U_22
_atom_site_aniso_U_33
_atom_site_aniso_U_12
_atom_site_aniso_U_13
_atom_site_aniso_U_23
Cl 0.0902(4) 0.1076(4) 0.0618(3) -0.0054(3) -0.0086(2) 0.0119(2)
N1 0.0518(7) 0.0598(7) 0.0541(7) -0.0011(5) 0.0124(5) -0.0053(5)
C2 0.0596(8) 0.0638(9) 0.0584(9) -0.0055(7) 0.0184(7) -0.0040(7)
N3 0.0583(7) 0.0700(8) 0.0604(8) -0.0094(6) 0.0169(6) -0.0072(6)
C4 0.0535(8) 0.0641(9) 0.0541(8) 0.0005(6) 0.0137(6) -0.0039(7)
C5 0.0558(8) 0.0569(8) 0.0573(8) 0.0007(6) 0.0176(7) -0.0013(6)
C6 0.0540(8) 0.0650(9) 0.0572(8) 0.0004(7) 0.0106(7) -0.0112(7)
C7 0.0547(8) 0.0539(8) 0.0594(8) -0.0013(6) 0.0162(7) -0.0008(7)
O8 0.0697(7) 0.0766(8) 0.0720(7) 0.0123(6) 0.0144(6) -0.0173(6)
C9 0.0518(8) 0.0540(8) 0.0581(8) -0.0022(6) 0.0126(6) 0.0030(6)
C10 0.0554(8) 0.0656(9) 0.0572(8) 0.0006(7) 0.0111(7) 0.0001(7)
C11 0.0659(10) 0.0717(10) 0.0572(9) -0.0045(8) 0.0130(7) -0.0012(8)
C12 0.0637(9) 0.0683(9) 0.0580(9) -0.0097(8) 0.0045(7) 0.0128(8)
C13 0.0548(9) 0.0668(10) 0.0787(12) 0.0020(7) 0.0051(8) 0.0119(9)
C14 0.0555(9) 0.0629(9) 0.0729(10) 0.0012(7) 0.0141(8) 0.0002(8)
C15 0.0988(14) 0.0926(14) 0.0670(11) -0.0203(12) 0.0288(10) 0.0027(10)
N16 0.0700(9) 0.0788(9) 0.0569(8) 0.0009(7) 0.0112(7) -0.0039(7)
O17 0.0706(9) 0.1477(16) 0.0735(9) 0.0151(9) -0.0017(7) -0.0161(9)
O18 0.0978(11) 0.1401(14) 0.0626(8) -0.0269(10) 0.0324(8) -0.0060(8)
N19 0.0742(9) 0.0601(8) 0.0742(9) -0.0054(7) 0.0286(8) -0.0047(7)
O20 0.1273(13) 0.0823(10) 0.0847(10) -0.0141(9) 0.0351(9) 0.0163(8)
O21 0.0808(9) 0.0830(9) 0.1053(11) -0.0259(7) 0.0298(8) -0.0116(8)

loop_
_atom_type_symbol
_atom_type_description
_atom_type_scat_dispersion_real
_atom_type_scat_dispersion_imag
_atom_type_scat_source
C C 0.0181 0.0091 'International Tables Vol C Tables 4.2.6.8 and 6.1.1.4'
H H 0.0000 0.0000 'International Tables Vol C Tables 4.2.6.8 and 6.1.1.4'
N N 0.0311 0.0180 'International Tables Vol C Tables 4.2.6.8 and 6.1.1.4'
O O 0.0492 0.0322 'International Tables Vol C Tables 4.2.6.8 and 6.1.1.4'
Cl Cl 0.3639 0.7018 'International Tables Vol C Tables 4.2.6.8 and 6.1.1.4'

loop_
_geom_angle_atom_site_label_1
_geom_angle_atom_site_label_2
_geom_angle_atom_site_label_3
_geom_angle
C2 N1 C5 106.26(13)
C2 N1 C6 124.22(14)
C5 N1 C6 129.44(14)
N3 C2 N1 112.00(15)
N3 C2 C15 124.59(16)
N1 C2 C15 123.40(16)
C2 N3 C4 104.86(14)
N3 C4 C5 111.76(15)
N3 C4 N16 118.78(14)
C5 C4 N16 129.42(16)
C4 C5 N1 105.12(14)
C4 C5 N19 130.98(16)
N1 C5 N19 123.83(15)
N1 C6 C7 112.08(13)
N1 C6 H6A 109.2
C7 C6 H6A 109.2
N1 C6 H6B 109.2
C7 C6 H6B 109.2
H6A C6 H6B 107.9
O8 C7 C9 122.87(15)
O8 C7 C6 120.12(15)
C9 C7 C6 116.96(14)
C14 C9 C10 118.99(16)
C14 C9 C7 118.86(15)
C10 C9 C7 122.03(14)
C11 C10 C9 120.46(16)
C11 C10 H10 119.8
C9 C10 H10 119.8
C10 C11 C12 118.82(17)
C10 C11 H11 120.6
C12 C11 H11 120.6
C13 C12 C11 122.15(16)
C13 C12 Cl 119.32(14)
C11 C12 Cl 118.53(15)
C14 C13 C12 118.65(16)
C14 C13 H13 120.7
C12 C13 H13 120.7
C13 C14 C9 120.90(18)
C13 C14 H14 119.5
C9 C14 H14 119.5
C2 C15 H15A 109.5
C2 C15 H15B 109.5
H15A C15 H15B 109.5
C2 C15 H15C 109.5
H15A C15 H15C 109.5
H15B C15 H15C 109.5
O17 N16 O18 125.57(17)
O17 N16 C4 116.89(16)
O18 N16 C4 117.40(15)
O21 N19 O20 125.42(17)
O21 N19 C5 118.13(16)
O20 N19 C5 116.45(16)

loop_
_geom_bond_atom_site_label_1
_geom_bond_atom_site_label_2
_geom_bond_distance
Cl C12 1.7319(18)
N1 C2 1.356(2)
N1 C5 1.372(2)
N1 C6 1.454(2)
C2 N3 1.319(2)
C2 C15 1.482(3)
N3 C4 1.339(2)
C4 C5 1.362(2)
C4 N16 1.445(2)
C5 N19 1.424(2)
C6 C7 1.519(2)
C6 H6A 0.9700
C6 H6B 0.9700
C7 O8 1.210(2)
C7 C9 1.477(2)
C9 C14 1.394(2)
C9 C10 1.395(2)
C10 C11 1.379(2)
C10 H10 0.9300
C11 C12 1.380(3)
C11 H11 0.9300
C12 C13 1.377(3)
C13 C14 1.375(3)
C13 H13 0.9300
C14 H14 0.9300
C15 H15A 0.9600
C15 H15B 0.9600
C15 H15C 0.9600
N16 O17 1.216(2)
N16 O18 1.217(2)
N19 O21 1.214(2)
N19 O20 1.220(2)

loop_
_geom_hbond_atom_site_label_D
_geom_hbond_atom_site_label_H
_geom_hbond_atom_site_label_A
_geom_hbond_site_symmetry_A
_geom_hbond_distance_DH
_geom_hbond_distance_HA
_geom_hbond_distance_DA
_geom_hbond_angle_DHA
_geom_hbond_publ_flag
C6 H6B O21 . 0.97 2.34 2.803(2) 108 yes
C6 H6B O8 4_655 0.97 2.54 3.427(2) 152 yes
C6 H6A O18 6_566 0.97 2.37 3.178(2) 140 yes

loop_
_geom_torsion_atom_site_label_1
_geom_torsion_atom_site_label_2
_geom_torsion_atom_site_label_3
_geom_torsion_atom_site_label_4
_geom_torsion
C5 N1 C2 N3 -1.07(19)
C6 N1 C2 N3 175.82(14)
C5 N1 C2 C15 178.30(18)
C6 N1 C2 C15 -4.8(3)
N1 C2 N3 C4 0.58(19)
C15 C2 N3 C4 -178.78(19)
C2 N3 C4 C5 0.15(19)
C2 N3 C4 N16 178.02(15)
N3 C4 C5 N1 -0.78(19)
N16 C4 C5 N1 -178.37(16)
N3 C4 C5 N19 -177.76(16)
N16 C4 C5 N19 4.7(3)
C2 N1 C5 C4 1.08(18)
C6 N1 C5 C4 -175.60(15)
C2 N1 C5 N19 178.33(15)
C6 N1 C5 N19 1.7(3)
C2 N1 C6 C7 94.56(18)
C5 N1 C6 C7 -89.3(2)
N1 C6 C7 O8 5.5(2)
N1 C6 C7 C9 -171.95(13)
O8 C7 C9 C14 1.3(2)
C6 C7 C9 C14 178.65(15)
O8 C7 C9 C10 -174.56(16)
C6 C7 C9 C10 2.8(2)
C14 C9 C10 C11 -1.5(2)
C7 C9 C10 C11 174.34(15)
C9 C10 C11 C12 0.3(3)
C10 C11 C12 C13 0.8(3)
C10 C11 C12 Cl -179.76(13)
C11 C12 C13 C14 -0.6(3)
Cl C12 C13 C14 179.95(14)
C12 C13 C14 C9 -0.7(3)
C10 C9 C14 C13 1.7(3)
C7 C9 C14 C13 -174.28(16)
N3 C4 N16 O17 44.8(2)
C5 C4 N16 O17 -137.8(2)
N3 C4 N16 O18 -131.22(19)
C5 C4 N16 O18 46.2(3)
C4 C5 N19 O21 -167.24(18)
N1 C5 N19 O21 16.3(2)
C4 C5 N19 O20 13.0(3)
N1 C5 N19 O20 -163.44(17)

loop_
_cod_related_entry_id
_cod_related_entry_database
_cod_related_entry_code
1 ChemSpider 9913556
